data_7242800
loop_
_publ_author_name
'da Silva, Amandha Kaiser'
'Diniz, Luan F.'
'Tenorio, Juan C.'
'Naz\'ario, Carlos E. D.'
'Ribeiro, Caue'
'Carvalho Jr, Paulo S.'

_publ_section_title
;
 Driving a sustainable application of s-triazine ametryn and atrazine
 herbicides through multicomponent crystals with improved solubility
;
_journal_issue 24
_journal_name_full CrystEngComm
_journal_page_first 4252
_journal_page_last 4263
_journal_paper_doi 10.1039/D1CE00356A
_journal_volume 23
_journal_year 2021
_chemical_formula_moiety 'C9 H18 N5 S, C2 F3 O2'
_chemical_formula_sum 'C11 H18 F3 N5 O2 S'
_chemical_formula_weight 341.36
_space_group_crystal_system monoclinic
_space_group_IT_number 14
_space_group_name_Hall '-P 2ybc'
_space_group_name_H-M_alt 'P 1 21/c 1'
_atom_sites_solution_hydrogens geom
_atom_sites_solution_primary iterative
_audit_creation_date 2020-11-23
_audit_creation_method
;
Olex2 1.3
(compiled 2020.07.31 svn.rc2a77460 for OlexSys, GUI svn.r6145)
;
_audit_update_record
;
2020-11-24 deposited with the CCDC.	2021-05-10 downloaded from the CCDC.
;
_cell_angle_alpha 90
_cell_angle_beta 99.017(3)
_cell_angle_gamma 90
_cell_formula_units_Z 4
_cell_length_a 8.2238(3)
_cell_length_b 10.1689(3)
_cell_length_c 19.8066(5)
_cell_measurement_reflns_used 20777
_cell_measurement_temperature 298(2)
_cell_measurement_theta_max 27.484
_cell_measurement_theta_min 3.494
_cell_volume 1635.90(9)
_computing_molecular_graphics 'Olex2 1.3 (Dolomanov et al., 2009)'
_computing_publication_material 'Olex2 1.3 (Dolomanov et al., 2009)'
_computing_structure_refinement 'SHELXL 2014/7 (Sheldrick, 2015)'
_computing_structure_solution 'olex2.solve 1.3 (Bourhis et al., 2015)'
_diffrn_ambient_temperature 298(2)
_diffrn_measured_fraction_theta_full 0.998
_diffrn_measured_fraction_theta_max 0.989
_diffrn_measurement_device_type 'SuperNova, Dual, Cu at zero, AtlasS2'
_diffrn_radiation_type MoK\a
_diffrn_radiation_wavelength 0.71073
_diffrn_reflns_av_R_equivalents 0.0320
_diffrn_reflns_av_unetI/netI 0.0236
_diffrn_reflns_Laue_measured_fraction_full 0.998
_diffrn_reflns_Laue_measured_fraction_max 0.989
_diffrn_reflns_limit_h_max 10
_diffrn_reflns_limit_h_min -10
_diffrn_reflns_limit_k_max 13
_diffrn_reflns_limit_k_min -11
_diffrn_reflns_limit_l_max 25
_diffrn_reflns_limit_l_min -25
_diffrn_reflns_number 20777
_diffrn_reflns_point_group_measured_fraction_full 0.998
_diffrn_reflns_point_group_measured_fraction_max 0.989
_diffrn_reflns_theta_full 25.242
_diffrn_reflns_theta_max 27.484
_diffrn_reflns_theta_min 3.494
_exptl_absorpt_coefficient_mu 0.241
_exptl_absorpt_correction_type none
_exptl_crystal_colour 'clear light colourless'
_exptl_crystal_colour_lustre clear
_exptl_crystal_colour_modifier light
_exptl_crystal_colour_primary colourless
_exptl_crystal_density_diffrn 1.386
_exptl_crystal_description prism
_exptl_crystal_F_000 712
_exptl_crystal_size_max 0.34
_exptl_crystal_size_mid 0.22
_exptl_crystal_size_min 0.03
_refine_diff_density_max 0.923
_refine_diff_density_min -0.446
_refine_diff_density_rms 0.061
_refine_ls_extinction_method none
_refine_ls_goodness_of_fit_ref 1.041
_refine_ls_hydrogen_treatment constr
_refine_ls_matrix_type full
_refine_ls_number_parameters 203
_refine_ls_number_reflns 3703
_refine_ls_number_restraints 0
_refine_ls_restrained_S_all 1.041
_refine_ls_R_factor_all 0.0948
_refine_ls_R_factor_gt 0.0711
_refine_ls_shift/su_max 0.000
_refine_ls_shift/su_mean 0.000
_refine_ls_structure_factor_coef Fsqd
_refine_ls_weighting_details 'w=1/[\s^2^(Fo^2^)+(0.1223P)^2^+1.1226P] where P=(Fo^2^+2Fc^2^)/3'
_refine_ls_weighting_scheme calc
_refine_ls_wR_factor_gt 0.2156
_refine_ls_wR_factor_ref 0.2365
_reflns_Friedel_coverage 0.000
_reflns_number_gt 2618
_reflns_number_total 3703
_reflns_threshold_expression 'I > 2\s(I)'
_cod_data_source_file d1ce00356a2.cif
_cod_data_source_block amt_3fac
_cod_depositor_comments 'Adding full bibliography for 7242798--7242801.cif.'
_cod_database_code 7242800
_shelx_shelxl_version_number 2014/7
_shelx_space_group_comment
;
The symmetry employed for this shelxl refinement is uniquely defined
by the following loop, which should always be used as a source of
symmetry information in preference to the above space-group names.
They are only intended as comments.
;
_shelx_estimated_absorpt_t_max 0.993
_shelx_estimated_absorpt_t_min 0.922
_olex2_refinement_description
;
1. Fixed Uiso
 At 1.2 times of:
  All C(H) groups, All C(H,H) groups, All N(H) groups
 At 1.5 times of:
  All C(H,H,H) groups
2.a Ternary CH refined with riding coordinates:
 C6(H6)
2.b Secondary CH2 refined with riding coordinates:
 C4(H4A,H4B)
2.c Aromatic/amide H refined with riding coordinates:
 N1(H1), N2(H2), N5(H5)
2.d Idealised Me refined as rotating group:
 C8(H8A,H8B,H8C), C9(H9A,H9B,H9C), C7(H7A,H7B,H7C), C5(H5A,H5B,H5C)
;
_olex2_submission_special_instructions 'No special instructions were received'

loop_
_space_group_symop_operation_xyz
'x, y, z'
'-x, y+1/2, -z+1/2'
'-x, -y, -z'
'x, -y-1/2, z-1/2'

loop_
_atom_site_label
_atom_site_type_symbol
_atom_site_fract_x
_atom_site_fract_y
_atom_site_fract_z
_atom_site_U_iso_or_equiv
_atom_site_adp_type
_atom_site_occupancy
_atom_site_site_symmetry_order
_atom_site_calc_flag
_atom_site_refinement_flags_posn
_atom_site_refinement_flags_adp
_atom_site_refinement_flags_occupancy
_atom_site_disorder_assembly
_atom_site_disorder_group
S1 S 0.82545(11) 0.41825(10) 0.46050(4) 0.0657(3) Uani 1 1 d . . . . .
O2 O 0.5008(3) 0.3532(3) 0.67362(12) 0.0736(7) Uani 1 1 d . . . . .
N3 N 0.3524(3) 0.1996(3) 0.42864(12) 0.0531(6) Uani 1 1 d . . . . .
N1 N 0.5556(3) 0.3254(3) 0.49584(12) 0.0544(6) Uani 1 1 d . . . . .
H1 H 0.5913 0.3634 0.5341 0.065 Uiso 1 1 calc R U . . .
F1 F 0.8373(4) 0.5569(3) 0.72119(13) 0.1103(10) Uani 1 1 d . . . . .
O1 O 0.6789(4) 0.4406(3) 0.61228(12) 0.0872(9) Uani 1 1 d . . . . .
N4 N 0.5853(3) 0.2874(3) 0.38222(12) 0.0535(6) Uani 1 1 d . . . . .
N2 N 0.3413(3) 0.2374(3) 0.54190(13) 0.0584(7) Uani 1 1 d . . . . .
H2 H 0.3823 0.2762 0.5793 0.070 Uiso 1 1 calc R U . . .
N5 N 0.3812(3) 0.1726(3) 0.31632(13) 0.0638(7) Uani 1 1 d . . . . .
H5 H 0.4361 0.1882 0.2836 0.077 Uiso 1 1 calc R U . . .
C2 C 0.4142(4) 0.2536(3) 0.48763(14) 0.0494(7) Uani 1 1 d . . . . .
C1 C 0.6388(4) 0.3354(3) 0.44206(14) 0.0499(7) Uani 1 1 d . . . . .
C3 C 0.4391(4) 0.2206(3) 0.37728(15) 0.0518(7) Uani 1 1 d . . . . .
F2 F 0.6322(5) 0.5392(4) 0.76747(16) 0.1400(15) Uani 1 1 d . . . . .
C10 C 0.6246(4) 0.4151(3) 0.66530(16) 0.0595(8) Uani 1 1 d . . . . .
F3 F 0.7865(6) 0.3814(4) 0.77241(19) 0.174(2) Uani 1 1 d . . . . .
C6 C 0.1938(4) 0.1565(4) 0.54132(17) 0.0628(8) Uani 1 1 d . . . . .
H6 H 0.1214 0.1696 0.4976 0.075 Uiso 1 1 calc R U . . .
C11 C 0.7288(5) 0.4689(5) 0.73025(18) 0.0805(12) Uani 1 1 d . . . . .
C4 C 0.2313(5) 0.0952(4) 0.30039(19) 0.0726(10) Uani 1 1 d . . . . .
H4A H 0.1864 0.1068 0.2525 0.087 Uiso 1 1 calc R U . . .
H4B H 0.1506 0.1276 0.3272 0.087 Uiso 1 1 calc R U . . .
C8 C 0.2408(6) 0.0128(4) 0.5478(2) 0.0872(12) Uani 1 1 d . . . . .
H8A H 0.2912 -0.0130 0.5093 0.131 Uiso 1 1 calc R U . . .
H8B H 0.1439 -0.0392 0.5490 0.131 Uiso 1 1 calc R U . . .
H8C H 0.3170 -0.0006 0.5891 0.131 Uiso 1 1 calc R U . . .
C9 C 0.9026(6) 0.4008(6) 0.3820(2) 0.1017(17) Uani 1 1 d . . . . .
H9A H 0.8262 0.4391 0.3457 0.153 Uiso 1 1 calc R U . . .
H9B H 0.9164 0.3092 0.3727 0.153 Uiso 1 1 calc R U . . .
H9C H 1.0068 0.4448 0.3851 0.153 Uiso 1 1 calc R U . . .
C7 C 0.1044(6) 0.2003(5) 0.5979(2) 0.0930(13) Uani 1 1 d . . . . .
H7A H 0.1768 0.1942 0.6408 0.139 Uiso 1 1 calc R U . . .
H7B H 0.0103 0.1449 0.5989 0.139 Uiso 1 1 calc R U . . .
H7C H 0.0690 0.2897 0.5901 0.139 Uiso 1 1 calc R U . . .
C5 C 0.2588(6) -0.0477(5) 0.3145(3) 0.0997(15) Uani 1 1 d . . . . .
H5A H 0.3309 -0.0823 0.2851 0.150 Uiso 1 1 calc R U . . .
H5B H 0.1553 -0.0932 0.3062 0.150 Uiso 1 1 calc R U . . .
H5C H 0.3080 -0.0596 0.3614 0.150 Uiso 1 1 calc R U . . .

loop_
_atom_site_aniso_label
_atom_site_aniso_U_11
_atom_site_aniso_U_22
_atom_site_aniso_U_33
_atom_site_aniso_U_23
_atom_site_aniso_U_13
_atom_site_aniso_U_12
S1 0.0608(5) 0.0842(6) 0.0534(5) -0.0048(4) 0.0133(4) -0.0246(4)
O2 0.0665(16) 0.0955(18) 0.0599(13) -0.0065(12) 0.0134(11) -0.0211(13)
N3 0.0479(14) 0.0608(15) 0.0506(13) -0.0038(11) 0.0071(10) -0.0046(11)
N1 0.0550(15) 0.0641(15) 0.0453(12) -0.0080(11) 0.0112(10) -0.0129(12)
F1 0.105(2) 0.156(3) 0.0727(15) -0.0240(15) 0.0217(13) -0.0641(18)
O1 0.094(2) 0.124(2) 0.0475(13) -0.0190(14) 0.0215(13) -0.0396(17)
N4 0.0529(14) 0.0622(15) 0.0462(13) -0.0021(11) 0.0100(10) -0.0061(12)
N2 0.0578(16) 0.0703(16) 0.0496(13) -0.0054(12) 0.0157(11) -0.0122(12)
N5 0.0591(16) 0.0847(19) 0.0473(13) -0.0136(13) 0.0075(11) -0.0063(14)
C2 0.0497(16) 0.0511(15) 0.0477(14) -0.0001(12) 0.0084(12) -0.0012(12)
C1 0.0496(15) 0.0538(16) 0.0468(14) 0.0010(12) 0.0093(12) -0.0032(12)
C3 0.0481(16) 0.0578(17) 0.0493(15) -0.0027(13) 0.0068(12) 0.0026(13)
F2 0.129(3) 0.206(4) 0.094(2) -0.066(2) 0.0428(18) -0.049(3)
C10 0.0610(19) 0.070(2) 0.0485(16) -0.0039(14) 0.0124(14) -0.0057(16)
F3 0.216(5) 0.156(3) 0.116(3) 0.045(2) -0.079(3) -0.034(3)
C6 0.0475(17) 0.080(2) 0.0603(18) 0.0132(16) 0.0073(14) -0.0098(15)
C11 0.073(2) 0.124(3) 0.0453(17) 0.007(2) 0.0119(16) -0.025(2)
C4 0.056(2) 0.102(3) 0.0577(19) -0.0206(19) 0.0034(15) -0.0105(19)
C8 0.092(3) 0.078(3) 0.090(3) 0.009(2) 0.009(2) -0.017(2)
C9 0.097(3) 0.147(4) 0.070(2) -0.019(3) 0.044(2) -0.049(3)
C7 0.080(3) 0.118(4) 0.088(3) 0.019(3) 0.034(2) -0.003(3)
C5 0.086(3) 0.103(3) 0.109(4) -0.009(3) 0.014(3) -0.032(3)

loop_
_atom_type_symbol
_atom_type_description
_atom_type_scat_dispersion_real
_atom_type_scat_dispersion_imag
_atom_type_scat_source
C C 0.0033 0.0016 'International Tables Vol C Tables 4.2.6.8 and 6.1.1.4'
H H 0.0000 0.0000 'International Tables Vol C Tables 4.2.6.8 and 6.1.1.4'
F F 0.0171 0.0103 'International Tables Vol C Tables 4.2.6.8 and 6.1.1.4'
N N 0.0061 0.0033 'International Tables Vol C Tables 4.2.6.8 and 6.1.1.4'
O O 0.0106 0.0060 'International Tables Vol C Tables 4.2.6.8 and 6.1.1.4'
S S 0.1246 0.1234 'International Tables Vol C Tables 4.2.6.8 and 6.1.1.4'

loop_
_geom_angle_atom_site_label_1
_geom_angle_atom_site_label_2
_geom_angle_atom_site_label_3
_geom_angle
_geom_angle_site_symmetry_1
_geom_angle_site_symmetry_3
_geom_angle_publ_flag
C1 S1 C9 101.08(19) . . ?
C2 N3 C3 115.2(3) . . ?
C2 N1 H1 120.9 . . ?
C1 N1 H1 120.9 . . ?
C1 N1 C2 118.2(2) . . ?
C1 N4 C3 114.9(3) . . ?
C2 N2 H2 118.5 . . ?
C2 N2 C6 123.0(3) . . ?
C6 N2 H2 118.5 . . ?
C3 N5 H5 117.6 . . ?
C3 N5 C4 124.8(3) . . ?
C4 N5 H5 117.6 . . ?
N3 C2 N1 122.2(3) . . ?
N3 C2 N2 120.5(3) . . ?
N2 C2 N1 117.3(3) . . ?
N1 C1 S1 114.1(2) . . ?
N4 C1 S1 122.5(2) . . ?
N4 C1 N1 123.4(3) . . ?
N3 C3 N4 125.9(3) . . ?
N5 C3 N3 118.3(3) . . ?
N5 C3 N4 115.8(3) . . ?
O2 C10 O1 129.8(3) . . ?
O2 C10 C11 115.9(3) . . ?
O1 C10 C11 114.3(3) . . ?
N2 C6 H6 108.5 . . ?
N2 C6 C8 110.0(3) . . ?
N2 C6 C7 109.2(3) . . ?
C8 C6 H6 108.5 . . ?
C7 C6 H6 108.5 . . ?
C7 C6 C8 111.9(3) . . ?
F1 C11 F2 100.6(4) . . ?
F1 C11 C10 116.0(3) . . ?
F2 C11 C10 110.1(3) . . ?
F3 C11 F1 112.5(4) . . ?
F3 C11 F2 101.7(4) . . ?
F3 C11 C10 114.0(4) . . ?
N5 C4 H4A 109.0 . . ?
N5 C4 H4B 109.0 . . ?
N5 C4 C5 112.8(3) . . ?
H4A C4 H4B 107.8 . . ?
C5 C4 H4A 109.0 . . ?
C5 C4 H4B 109.0 . . ?
C6 C8 H8A 109.5 . . ?
C6 C8 H8B 109.5 . . ?
C6 C8 H8C 109.5 . . ?
H8A C8 H8B 109.5 . . ?
H8A C8 H8C 109.5 . . ?
H8B C8 H8C 109.5 . . ?
S1 C9 H9A 109.5 . . ?
S1 C9 H9B 109.5 . . ?
S1 C9 H9C 109.5 . . ?
H9A C9 H9B 109.5 . . ?
H9A C9 H9C 109.5 . . ?
H9B C9 H9C 109.5 . . ?
C6 C7 H7A 109.5 . . ?
C6 C7 H7B 109.5 . . ?
C6 C7 H7C 109.5 . . ?
H7A C7 H7B 109.5 . . ?
H7A C7 H7C 109.5 . . ?
H7B C7 H7C 109.5 . . ?
C4 C5 H5A 109.5 . . ?
C4 C5 H5B 109.5 . . ?
C4 C5 H5C 109.5 . . ?
H5A C5 H5B 109.5 . . ?
H5A C5 H5C 109.5 . . ?
H5B C5 H5C 109.5 . . ?

loop_
_geom_bond_atom_site_label_1
_geom_bond_atom_site_label_2
_geom_bond_distance
_geom_bond_site_symmetry_2
_geom_bond_publ_flag
S1 C1 1.739(3) . ?
S1 C9 1.779(4) . ?
O2 C10 1.229(4) . ?
N3 C2 1.319(4) . ?
N3 C3 1.348(4) . ?
N1 H1 0.8600 . ?
N1 C2 1.361(4) . ?
N1 C1 1.357(4) . ?
F1 C11 1.295(5) . ?
O1 C10 1.232(4) . ?
N4 C1 1.293(4) . ?
N4 C3 1.371(4) . ?
N2 H2 0.8600 . ?
N2 C2 1.321(4) . ?
N2 C6 1.464(4) . ?
N5 H5 0.8600 . ?
N5 C3 1.320(4) . ?
N5 C4 1.455(5) . ?
F2 C11 1.367(6) . ?
C10 C11 1.531(5) . ?
F3 C11 1.261(6) . ?
C6 H6 0.9800 . ?
C6 C8 1.511(6) . ?
C6 C7 1.500(6) . ?
C4 H4A 0.9700 . ?
C4 H4B 0.9700 . ?
C4 C5 1.490(6) . ?
C8 H8A 0.9600 . ?
C8 H8B 0.9600 . ?
C8 H8C 0.9600 . ?
C9 H9A 0.9600 . ?
C9 H9B 0.9600 . ?
C9 H9C 0.9600 . ?
C7 H7A 0.9600 . ?
C7 H7B 0.9600 . ?
C7 H7C 0.9600 . ?
C5 H5A 0.9600 . ?
C5 H5B 0.9600 . ?
C5 H5C 0.9600 . ?

loop_
_geom_torsion_atom_site_label_1
_geom_torsion_atom_site_label_2
_geom_torsion_atom_site_label_3
_geom_torsion_atom_site_label_4
_geom_torsion
_geom_torsion_site_symmetry_1
_geom_torsion_site_symmetry_2
_geom_torsion_site_symmetry_3
_geom_torsion_site_symmetry_4
_geom_torsion_publ_flag
O2 C10 C11 F1 -165.6(4) . . . . ?
O2 C10 C11 F2 -52.2(5) . . . . ?
O2 C10 C11 F3 61.3(5) . . . . ?
O1 C10 C11 F1 14.7(6) . . . . ?
O1 C10 C11 F2 128.0(4) . . . . ?
O1 C10 C11 F3 -118.5(5) . . . . ?
C2 N3 C3 N4 2.6(5) . . . . ?
C2 N3 C3 N5 -178.0(3) . . . . ?
C2 N1 C1 S1 -175.2(2) . . . . ?
C2 N1 C1 N4 4.6(5) . . . . ?
C2 N2 C6 C8 79.8(4) . . . . ?
C2 N2 C6 C7 -157.1(3) . . . . ?
C1 N1 C2 N3 -3.4(5) . . . . ?
C1 N1 C2 N2 175.4(3) . . . . ?
C1 N4 C3 N3 -1.5(5) . . . . ?
C1 N4 C3 N5 179.0(3) . . . . ?
C3 N3 C2 N1 0.0(4) . . . . ?
C3 N3 C2 N2 -178.7(3) . . . . ?
C3 N4 C1 S1 177.5(2) . . . . ?
C3 N4 C1 N1 -2.3(4) . . . . ?
C3 N5 C4 C5 -85.8(5) . . . . ?
C6 N2 C2 N3 2.3(5) . . . . ?
C6 N2 C2 N1 -176.5(3) . . . . ?
C4 N5 C3 N3 -1.6(5) . . . . ?
C4 N5 C3 N4 178.0(3) . . . . ?
C9 S1 C1 N1 175.9(3) . . . . ?
C9 S1 C1 N4 -3.9(4) . . . . ?
